data_7157287
loop_
_publ_author_name
'Chan, Chieh-Kai'
'Lai, Chien-Yu'
'Lo, Wei-Chih'
'Cheng, Yu-Ting'
'Chang, Meng-Yang'
'Wang, Cheng-Chung'

_publ_section_title
;
 p-TsOH-mediated synthesis of substituted 2,4-diaryl-3-sulfonylquinolines
 from functionalized 2-aminobenzophenones and aromatic \b-ketosulfones
 under microwave irradiation.
;
_journal_issue 2
_journal_name_full 'Organic &amp; biomolecular chemistry'
_journal_page_first 305
_journal_page_last 315
_journal_paper_doi 10.1039/c9ob02445j
_journal_volume 18
_journal_year 2020
_chemical_formula_moiety 'C23 H18 Cl N O3 S'
_chemical_formula_sum 'C23 H18 Cl N O3 S'
_chemical_formula_weight 423.89
_space_group_crystal_system triclinic
_space_group_IT_number 2
_space_group_name_Hall '-P 1'
_space_group_name_H-M_alt 'P -1'
_atom_sites_solution_hydrogens geom
_audit_creation_method SHELXL-2016/6
_audit_update_record
;
2019-09-05 deposited with the CCDC.	2019-12-10 downloaded from the CCDC.
;
_cell_angle_alpha 79.550(2)
_cell_angle_beta 70.858(2)
_cell_angle_gamma 76.176(2)
_cell_formula_units_Z 4
_cell_length_a 10.4998(8)
_cell_length_b 13.3726(11)
_cell_length_c 15.4288(12)
_cell_measurement_reflns_used 9887
_cell_measurement_temperature 100.0(2)
_cell_measurement_theta_max 27.18
_cell_measurement_theta_min 2.23
_cell_volume 1974.7(3)
_computing_cell_refinement 'APEX3 v2015.9-0 (Bruker AXS)'
_computing_data_collection 'Bruker Instrument Service v2012.12.0.3'
_computing_data_reduction 'SAINT V8.35A (Bruker AXS Inc., 2015)'
_computing_molecular_graphics 'shelXle (C.B. Huebschle, rev 740)'
_computing_publication_material 'WinGX publication routines (Farrugia, 2014)'
_computing_structure_refinement 'SHELXL-2016/6 (Sheldrick, 2016)'
_computing_structure_solution 'SHELXT 2014/5 (Sheldrick, 2014)'
_diffrn_ambient_temperature 100.0(2)
_diffrn_measured_fraction_theta_full 1.000
_diffrn_measured_fraction_theta_max 1.000
_diffrn_measurement_device_type 'Bruker APEX-II CCD'
_diffrn_measurement_method '\f and \w scans'
_diffrn_radiation_type MoK\a
_diffrn_radiation_wavelength 0.71073
_diffrn_reflns_av_R_equivalents 0.0454
_diffrn_reflns_av_unetI/netI 0.0333
_diffrn_reflns_Laue_measured_fraction_full 1.000
_diffrn_reflns_Laue_measured_fraction_max 1.000
_diffrn_reflns_limit_h_max 13
_diffrn_reflns_limit_h_min -13
_diffrn_reflns_limit_k_max 17
_diffrn_reflns_limit_k_min -17
_diffrn_reflns_limit_l_max 19
_diffrn_reflns_limit_l_min -19
_diffrn_reflns_number 45589
_diffrn_reflns_point_group_measured_fraction_full 1.000
_diffrn_reflns_point_group_measured_fraction_max 1.000
_diffrn_reflns_theta_full 25.242
_diffrn_reflns_theta_max 27.105
_diffrn_reflns_theta_min 1.992
_exptl_absorpt_coefficient_mu 0.325
_exptl_absorpt_correction_T_max 1
_exptl_absorpt_correction_T_min 0.9579
_exptl_absorpt_correction_type numerical
_exptl_absorpt_process_details 'Bruker SADABS, 1996'
_exptl_crystal_colour colourless
_exptl_crystal_density_diffrn 1.426
_exptl_crystal_density_meas ?
_exptl_crystal_density_method 'not measured'
_exptl_crystal_description prism
_exptl_crystal_F_000 880
_exptl_crystal_size_max 0.383
_exptl_crystal_size_mid 0.245
_exptl_crystal_size_min 0.233
_refine_diff_density_max 0.430
_refine_diff_density_min -0.421
_refine_diff_density_rms 0.053
_refine_ls_extinction_method none
_refine_ls_goodness_of_fit_ref 1.033
_refine_ls_hydrogen_treatment constr
_refine_ls_matrix_type full
_refine_ls_number_parameters 527
_refine_ls_number_reflns 8723
_refine_ls_number_restraints 0
_refine_ls_restrained_S_all 1.033
_refine_ls_R_factor_all 0.0390
_refine_ls_R_factor_gt 0.0339
_refine_ls_shift/su_max 0.002
_refine_ls_shift/su_mean 0.000
_refine_ls_structure_factor_coef Fsqd
_refine_ls_weighting_details 'w=1/[\s^2^(Fo^2^)+(0.0370P)^2^+1.1344P] where P=(Fo^2^+2Fc^2^)/3'
_refine_ls_weighting_scheme calc
_refine_ls_wR_factor_gt 0.0847
_refine_ls_wR_factor_ref 0.0882
_reflns_Friedel_coverage 0.000
_reflns_number_gt 7758
_reflns_number_total 8723
_reflns_threshold_expression 'I > 2\s(I)'
_cod_data_source_file c9ob02445j2.cif
_cod_data_source_block i17707
_cod_depositor_comments
;
The following automatic conversions were performed:

data item '_exptl_crystal_density_meas' value 'none' was changed to
'?' -- the value is perceived as not measured.

Automatic conversion script
Id: cif_fix_values 7556 2019-12-06 15:28:31Z antanas 

 Adding full bibliography for 7157286--7157292.cif.
;
_cod_database_code 7157287
_shelx_shelxl_version_number 2016/6
_shelx_space_group_comment
;
The symmetry employed for this shelxl refinement is uniquely defined
by the following loop, which should always be used as a source of
symmetry information in preference to the above space-group names.
They are only intended as comments.
;
_shelx_estimated_absorpt_t_min 0.886
_shelx_estimated_absorpt_t_max 0.928

loop_
_space_group_symop_operation_xyz
'x, y, z'
'-x, -y, -z'

loop_
_atom_site_label
_atom_site_type_symbol
_atom_site_fract_x
_atom_site_fract_y
_atom_site_fract_z
_atom_site_U_iso_or_equiv
_atom_site_adp_type
_atom_site_occupancy
_atom_site_site_symmetry_order
_atom_site_calc_flag
_atom_site_refinement_flags_posn
_atom_site_refinement_flags_adp
Cl1 Cl 0.95882(4) 0.41000(3) 0.39912(3) 0.02512(10) Uani 1 1 d . .
Cl2 Cl 0.35317(4) 0.38930(3) 1.41894(3) 0.02661(10) Uani 1 1 d . .
S1 S 0.52874(4) 0.85551(3) 0.13290(2) 0.01282(8) Uani 1 1 d . .
S2 S 0.00256(3) 0.85450(3) 1.12588(2) 0.01229(8) Uani 1 1 d . .
O1 O 0.42864(11) 0.83775(8) 0.09492(7) 0.0187(2) Uani 1 1 d . .
O2 O 0.47746(12) 0.89519(8) 0.22085(7) 0.0209(2) Uani 1 1 d . .
O3 O 0.75783(12) 0.87720(9) -0.30992(7) 0.0222(2) Uani 1 1 d . .
O4 O -0.02417(11) 0.86157(8) 1.03903(7) 0.0174(2) Uani 1 1 d . .
O5 O -0.11294(10) 0.84776(8) 1.20748(7) 0.0170(2) Uani 1 1 d . .
O6 O 0.23317(13) 0.85438(9) 0.68738(7) 0.0251(3) Uani 1 1 d . .
N1 N 0.85916(13) 0.62769(10) 0.05406(8) 0.0161(3) Uani 1 1 d . .
N2 N 0.31436(13) 0.60840(9) 1.06007(8) 0.0151(2) Uani 1 1 d . .
C1 C 0.99833(16) 0.50381(11) 0.13354(10) 0.0170(3) Uani 1 1 d . .
H1 H 1.061750 0.486629 0.075778 0.020 Uiso 1 1 calc R U
C2 C 1.02223(16) 0.45314(11) 0.21378(11) 0.0177(3) Uani 1 1 d . .
H2 H 1.102767 0.401732 0.212051 0.021 Uiso 1 1 calc R U
C3 C 0.92619(16) 0.47802(11) 0.29891(10) 0.0168(3) Uani 1 1 d . .
C4 C 0.81006(15) 0.55251(11) 0.30476(10) 0.0155(3) Uani 1 1 d . .
H4 H 0.746506 0.566866 0.363217 0.019 Uiso 1 1 calc R U
C5 C 0.67180(14) 0.69206(11) 0.22223(9) 0.0125(3) Uani 1 1 d . .
C6 C 0.65599(14) 0.73943(11) 0.13775(10) 0.0127(3) Uani 1 1 d . .
C7 C 0.75104(15) 0.70215(11) 0.05345(10) 0.0141(3) Uani 1 1 d . .
C8 C 0.87930(15) 0.58184(11) 0.13626(10) 0.0142(3) Uani 1 1 d . .
C9 C 0.78553(15) 0.60828(11) 0.22224(10) 0.0133(3) Uani 1 1 d . .
C10 C 0.57716(14) 0.71999(11) 0.31398(9) 0.0134(3) Uani 1 1 d . .
C11 C 0.60662(16) 0.78430(12) 0.36365(10) 0.0175(3) Uani 1 1 d . .
H11 H 0.687133 0.813306 0.338679 0.021 Uiso 1 1 calc R U
C12 C 0.51703(17) 0.80547(12) 0.44996(11) 0.0216(3) Uani 1 1 d . .
H12 H 0.535368 0.850629 0.483436 0.026 Uiso 1 1 calc R U
C13 C 0.40130(17) 0.76152(14) 0.48779(11) 0.0252(4) Uani 1 1 d . .
H13 H 0.340625 0.776360 0.546956 0.030 Uiso 1 1 calc R U
C14 C 0.37438(17) 0.69603(14) 0.43919(12) 0.0275(4) Uani 1 1 d . .
H14 H 0.295629 0.665028 0.465254 0.033 Uiso 1 1 calc R U
C15 C 0.46209(16) 0.67544(13) 0.35243(11) 0.0220(3) Uani 1 1 d . .
H15 H 0.443061 0.630439 0.319146 0.026 Uiso 1 1 calc R U
C16 C 0.62428(15) 0.94528(11) 0.05679(10) 0.0166(3) Uani 1 1 d . .
H16A H 0.647714 0.929353 -0.006784 0.025 Uiso 1 1 calc R U
H16B H 0.708798 0.940774 0.072521 0.025 Uiso 1 1 calc R U
H16C H 0.569369 1.015530 0.062387 0.025 Uiso 1 1 calc R U
C17 C 0.74376(15) 0.74664(11) -0.04140(10) 0.0148(3) Uani 1 1 d . .
C18 C 0.86053(15) 0.78010(11) -0.10381(10) 0.0163(3) Uani 1 1 d . .
H18 H 0.939817 0.773266 -0.084742 0.020 Uiso 1 1 calc R U
C19 C 0.86236(16) 0.82290(12) -0.19264(10) 0.0170(3) Uani 1 1 d . .
H19 H 0.942296 0.845410 -0.234032 0.020 Uiso 1 1 calc R U
C20 C 0.74667(16) 0.83298(11) -0.22140(10) 0.0169(3) Uani 1 1 d . .
C21 C 0.63133(16) 0.79736(12) -0.16109(10) 0.0179(3) Uani 1 1 d . .
H21 H 0.552954 0.802776 -0.180784 0.021 Uiso 1 1 calc R U
C22 C 0.63065(16) 0.75371(12) -0.07172(10) 0.0171(3) Uani 1 1 d . .
H22 H 0.552101 0.728571 -0.031158 0.021 Uiso 1 1 calc R U
C23 C 0.63762(18) 0.89813(14) -0.33914(11) 0.0242(3) Uani 1 1 d . .
H23A H 0.657099 0.933869 -0.402040 0.036 Uiso 1 1 calc R U
H23B H 0.563096 0.942126 -0.297384 0.036 Uiso 1 1 calc R U
H23C H 0.610055 0.832774 -0.338073 0.036 Uiso 1 1 calc R U
C24 C 0.41828(16) 0.46882(12) 1.14932(11) 0.0197(3) Uani 1 1 d . .
H24 H 0.477953 0.442213 1.093909 0.024 Uiso 1 1 calc R U
C25 C 0.42732(16) 0.41773(12) 1.23272(11) 0.0205(3) Uani 1 1 d . .
H25 H 0.493521 0.355809 1.235544 0.025 Uiso 1 1 calc R U
C26 C 0.33807(16) 0.45725(12) 1.31452(11) 0.0181(3) Uani 1 1 d . .
C27 C 0.24518(15) 0.54831(11) 1.31402(10) 0.0153(3) Uani 1 1 d . .
H27 H 0.188032 0.574251 1.370298 0.018 Uiso 1 1 calc R U
C28 C 0.14519(14) 0.70116(11) 1.22115(10) 0.0122(3) Uani 1 1 d . .
C29 C 0.13515(14) 0.74338(11) 1.13405(10) 0.0122(3) Uani 1 1 d . .
C30 C 0.22454(14) 0.69511(11) 1.05372(10) 0.0128(3) Uani 1 1 d . .
C31 C 0.31993(15) 0.56158(11) 1.14525(10) 0.0147(3) Uani 1 1 d . .
C32 C 0.23562(14) 0.60339(11) 1.22800(10) 0.0133(3) Uani 1 1 d . .
C33 C 0.08008(15) 0.75594(11) 1.30613(10) 0.0134(3) Uani 1 1 d . .
C34 C -0.03329(15) 0.72933(11) 1.37729(10) 0.0168(3) Uani 1 1 d . .
H34 H -0.076821 0.677426 1.371240 0.020 Uiso 1 1 calc R U
C35 C -0.08215(16) 0.77875(12) 1.45669(10) 0.0200(3) Uani 1 1 d . .
H35 H -0.159872 0.760996 1.504640 0.024 Uiso 1 1 calc R U
C36 C -0.01861(17) 0.85397(12) 1.46684(11) 0.0210(3) Uani 1 1 d . .
H36 H -0.052375 0.887230 1.521627 0.025 Uiso 1 1 calc R U
C37 C 0.09423(17) 0.88029(12) 1.39675(11) 0.0216(3) Uani 1 1 d . .
H37 H 0.137661 0.932036 1.403213 0.026 Uiso 1 1 calc R U
C38 C 0.14402(16) 0.83090(12) 1.31679(10) 0.0174(3) Uani 1 1 d . .
H38 H 0.222170 0.848504 1.269190 0.021 Uiso 1 1 calc R U
C39 C 0.07137(16) 0.96251(11) 1.12661(11) 0.0179(3) Uani 1 1 d . .
H39A H 0.167985 0.952609 1.089072 0.027 Uiso 1 1 calc R U
H39B H 0.064726 0.969502 1.190165 0.027 Uiso 1 1 calc R U
H39C H 0.019580 1.025372 1.101000 0.027 Uiso 1 1 calc R U
C40 C 0.23062(14) 0.73868(11) 0.95651(10) 0.0136(3) Uani 1 1 d . .
C41 C 0.26238(16) 0.83542(12) 0.92106(10) 0.0180(3) Uani 1 1 d . .
H41 H 0.281262 0.874498 0.959479 0.022 Uiso 1 1 calc R U
C42 C 0.26751(16) 0.87724(12) 0.83079(10) 0.0187(3) Uani 1 1 d . .
H42 H 0.289838 0.943735 0.807686 0.022 Uiso 1 1 calc R U
C43 C 0.23931(15) 0.81977(12) 0.77521(10) 0.0174(3) Uani 1 1 d . .
C44 C 0.21415(16) 0.71984(12) 0.80816(10) 0.0195(3) Uani 1 1 d . .
H44 H 0.199812 0.679324 0.768837 0.023 Uiso 1 1 calc R U
C45 C 0.21008(15) 0.67973(12) 0.89801(10) 0.0169(3) Uani 1 1 d . .
H45 H 0.193191 0.611599 0.920067 0.020 Uiso 1 1 calc R U
C46 C 0.25675(19) 0.95691(13) 0.65017(11) 0.0279(4) Uani 1 1 d . .
H46A H 0.349774 0.961439 0.647520 0.042 Uiso 1 1 calc R U
H46B H 0.189584 1.007105 0.689727 0.042 Uiso 1 1 calc R U
H46C H 0.247023 0.972306 0.587837 0.042 Uiso 1 1 calc R U

loop_
_atom_site_aniso_label
_atom_site_aniso_U_11
_atom_site_aniso_U_22
_atom_site_aniso_U_33
_atom_site_aniso_U_23
_atom_site_aniso_U_13
_atom_site_aniso_U_12
Cl1 0.0221(2) 0.0287(2) 0.01906(19) 0.00773(15) -0.00754(15) -0.00039(16)
Cl2 0.0344(2) 0.0210(2) 0.0234(2) 0.00642(15) -0.01520(17) -0.00083(16)
S1 0.01219(17) 0.01296(17) 0.01176(16) -0.00100(13) -0.00281(13) -0.00092(13)
S2 0.01079(16) 0.01238(17) 0.01235(17) -0.00009(13) -0.00340(13) -0.00079(13)
O1 0.0135(5) 0.0213(6) 0.0218(6) -0.0017(4) -0.0060(4) -0.0037(4)
O2 0.0258(6) 0.0184(5) 0.0145(5) -0.0046(4) -0.0052(4) 0.0042(5)
O3 0.0233(6) 0.0290(6) 0.0120(5) 0.0019(4) -0.0057(4) -0.0032(5)
O4 0.0157(5) 0.0208(5) 0.0153(5) -0.0018(4) -0.0070(4) 0.0003(4)
O5 0.0118(5) 0.0196(5) 0.0158(5) -0.0008(4) -0.0010(4) -0.0012(4)
O6 0.0358(7) 0.0260(6) 0.0127(5) 0.0000(4) -0.0096(5) -0.0027(5)
N1 0.0188(6) 0.0151(6) 0.0133(6) -0.0036(5) -0.0042(5) -0.0003(5)
N2 0.0147(6) 0.0141(6) 0.0151(6) -0.0021(5) -0.0031(5) -0.0020(5)
C1 0.0176(7) 0.0161(7) 0.0160(7) -0.0064(6) -0.0024(6) -0.0007(6)
C2 0.0175(7) 0.0137(7) 0.0217(8) -0.0028(6) -0.0069(6) -0.0007(6)
C3 0.0201(7) 0.0145(7) 0.0171(7) 0.0029(6) -0.0082(6) -0.0057(6)
C4 0.0169(7) 0.0154(7) 0.0131(7) 0.0002(5) -0.0032(6) -0.0046(6)
C5 0.0135(7) 0.0120(7) 0.0126(7) -0.0028(5) -0.0023(5) -0.0049(5)
C6 0.0139(7) 0.0112(6) 0.0131(7) -0.0017(5) -0.0037(5) -0.0030(5)
C7 0.0157(7) 0.0138(7) 0.0136(7) -0.0026(5) -0.0045(6) -0.0034(6)
C8 0.0167(7) 0.0122(7) 0.0143(7) -0.0027(5) -0.0042(6) -0.0033(6)
C9 0.0147(7) 0.0121(7) 0.0135(7) -0.0019(5) -0.0036(5) -0.0040(5)
C10 0.0124(7) 0.0145(7) 0.0107(6) -0.0001(5) -0.0032(5) 0.0006(5)
C11 0.0182(7) 0.0191(7) 0.0152(7) -0.0022(6) -0.0050(6) -0.0032(6)
C12 0.0274(8) 0.0214(8) 0.0145(7) -0.0049(6) -0.0077(6) 0.0021(7)
C13 0.0216(8) 0.0328(9) 0.0114(7) -0.0001(6) -0.0001(6) 0.0043(7)
C14 0.0184(8) 0.0381(10) 0.0206(8) 0.0006(7) 0.0017(6) -0.0087(7)
C15 0.0195(8) 0.0267(8) 0.0197(8) -0.0024(6) -0.0029(6) -0.0085(7)
C16 0.0153(7) 0.0132(7) 0.0205(7) 0.0010(6) -0.0053(6) -0.0038(6)
C17 0.0195(7) 0.0131(7) 0.0107(7) -0.0038(5) -0.0039(6) -0.0003(6)
C18 0.0168(7) 0.0158(7) 0.0151(7) -0.0041(6) -0.0045(6) 0.0003(6)
C19 0.0180(7) 0.0179(7) 0.0129(7) -0.0027(6) -0.0011(6) -0.0033(6)
C20 0.0220(8) 0.0156(7) 0.0113(7) -0.0033(6) -0.0043(6) 0.0002(6)
C21 0.0188(7) 0.0206(8) 0.0158(7) -0.0044(6) -0.0071(6) -0.0022(6)
C22 0.0183(7) 0.0184(7) 0.0140(7) -0.0042(6) -0.0026(6) -0.0035(6)
C23 0.0282(9) 0.0293(9) 0.0154(7) -0.0017(6) -0.0108(7) -0.0008(7)
C24 0.0192(8) 0.0151(7) 0.0217(8) -0.0038(6) -0.0044(6) 0.0013(6)
C25 0.0190(8) 0.0136(7) 0.0275(8) -0.0010(6) -0.0086(6) 0.0011(6)
C26 0.0211(8) 0.0154(7) 0.0196(7) 0.0039(6) -0.0104(6) -0.0052(6)
C27 0.0161(7) 0.0157(7) 0.0149(7) 0.0001(6) -0.0057(6) -0.0046(6)
C28 0.0100(6) 0.0132(7) 0.0135(7) -0.0005(5) -0.0033(5) -0.0033(5)
C29 0.0104(6) 0.0120(6) 0.0141(7) -0.0009(5) -0.0037(5) -0.0024(5)
C30 0.0115(6) 0.0147(7) 0.0131(7) -0.0019(5) -0.0027(5) -0.0051(5)
C31 0.0137(7) 0.0135(7) 0.0169(7) -0.0019(6) -0.0043(6) -0.0027(5)
C32 0.0124(7) 0.0127(7) 0.0152(7) -0.0004(5) -0.0048(5) -0.0034(5)
C33 0.0143(7) 0.0131(7) 0.0114(6) 0.0001(5) -0.0051(5) 0.0004(5)
C34 0.0176(7) 0.0156(7) 0.0162(7) 0.0000(6) -0.0043(6) -0.0036(6)
C35 0.0187(8) 0.0214(8) 0.0135(7) 0.0013(6) -0.0007(6) 0.0000(6)
C36 0.0241(8) 0.0213(8) 0.0150(7) -0.0069(6) -0.0059(6) 0.0040(6)
C37 0.0231(8) 0.0213(8) 0.0230(8) -0.0083(6) -0.0080(7) -0.0032(6)
C38 0.0162(7) 0.0185(7) 0.0166(7) -0.0022(6) -0.0035(6) -0.0032(6)
C39 0.0200(8) 0.0131(7) 0.0198(7) 0.0002(6) -0.0058(6) -0.0035(6)
C40 0.0100(6) 0.0168(7) 0.0116(7) -0.0023(5) -0.0020(5) 0.0004(5)
C41 0.0205(8) 0.0201(8) 0.0146(7) -0.0032(6) -0.0042(6) -0.0068(6)
C42 0.0204(8) 0.0188(7) 0.0138(7) -0.0010(6) -0.0010(6) -0.0046(6)
C43 0.0139(7) 0.0223(8) 0.0117(7) -0.0032(6) -0.0020(6) 0.0031(6)
C44 0.0206(8) 0.0226(8) 0.0161(7) -0.0074(6) -0.0055(6) -0.0020(6)
C45 0.0167(7) 0.0157(7) 0.0171(7) -0.0040(6) -0.0036(6) -0.0012(6)
C46 0.0357(10) 0.0260(9) 0.0141(7) 0.0027(6) -0.0061(7) 0.0032(7)

loop_
_atom_type_symbol
_atom_type_description
_atom_type_scat_dispersion_real
_atom_type_scat_dispersion_imag
_atom_type_scat_source
C C 0.0033 0.0016 'International Tables Vol C Tables 4.2.6.8 and 6.1.1.4'
H H 0.0000 0.0000 'International Tables Vol C Tables 4.2.6.8 and 6.1.1.4'
Cl Cl 0.1484 0.1585 'International Tables Vol C Tables 4.2.6.8 and 6.1.1.4'
N N 0.0061 0.0033 'International Tables Vol C Tables 4.2.6.8 and 6.1.1.4'
O O 0.0106 0.0060 'International Tables Vol C Tables 4.2.6.8 and 6.1.1.4'
S S 0.1246 0.1234 'International Tables Vol C Tables 4.2.6.8 and 6.1.1.4'

loop_
_geom_angle_atom_site_label_1
_geom_angle_atom_site_label_2
_geom_angle_atom_site_label_3
_geom_angle
O2 S1 O1 116.94(7)
O2 S1 C16 105.75(7)
O1 S1 C16 110.11(7)
O2 S1 C6 109.62(6)
O1 S1 C6 109.99(6)
C16 S1 C6 103.53(7)
O4 S2 O5 116.23(6)
O4 S2 C39 109.09(7)
O5 S2 C39 108.41(7)
O4 S2 C29 108.72(6)
O5 S2 C29 108.31(6)
C39 S2 C29 105.56(7)
C20 O3 C23 117.31(12)
C43 O6 C46 117.98(12)
C7 N1 C8 119.55(12)
C30 N2 C31 119.06(12)
C2 C1 C8 120.28(14)
C2 C1 H1 119.9
C8 C1 H1 119.9
C1 C2 C3 119.30(14)
C1 C2 H2 120.4
C3 C2 H2 120.4
C4 C3 C2 122.38(14)
C4 C3 Cl1 119.81(12)
C2 C3 Cl1 117.81(12)
C3 C4 C9 119.17(13)
C3 C4 H4 120.4
C9 C4 H4 120.4
C6 C5 C9 117.96(13)
C6 C5 C10 125.07(13)
C9 C5 C10 116.95(12)
C5 C6 C7 119.92(13)
C5 C6 S1 119.81(11)
C7 C6 S1 119.94(10)
N1 C7 C6 121.56(13)
N1 C7 C17 113.67(12)
C6 C7 C17 124.65(13)
N1 C8 C9 122.46(13)
N1 C8 C1 117.61(13)
C9 C8 C1 119.92(13)
C8 C9 C4 118.90(13)
C8 C9 C5 118.27(13)
C4 C9 C5 122.82(13)
C15 C10 C11 119.78(14)
C15 C10 C5 118.52(13)
C11 C10 C5 121.58(13)
C12 C11 C10 119.28(14)
C12 C11 H11 120.4
C10 C11 H11 120.4
C13 C12 C11 120.72(15)
C13 C12 H12 119.6
C11 C12 H12 119.6
C14 C13 C12 119.71(15)
C14 C13 H13 120.1
C12 C13 H13 120.1
C13 C14 C15 120.07(16)
C13 C14 H14 120.0
C15 C14 H14 120.0
C10 C15 C14 120.41(15)
C10 C15 H15 119.8
C14 C15 H15 119.8
S1 C16 H16A 109.5
S1 C16 H16B 109.5
H16A C16 H16B 109.5
S1 C16 H16C 109.5
H16A C16 H16C 109.5
H16B C16 H16C 109.5
C22 C17 C18 118.53(13)
C22 C17 C7 124.14(13)
C18 C17 C7 117.30(13)
C19 C18 C17 121.13(14)
C19 C18 H18 119.4
C17 C18 H18 119.4
C18 C19 C20 119.89(14)
C18 C19 H19 120.1
C20 C19 H19 120.1
O3 C20 C21 124.77(14)
O3 C20 C19 115.57(13)
C21 C20 C19 119.65(14)
C20 C21 C22 120.07(14)
C20 C21 H21 120.0
C22 C21 H21 120.0
C17 C22 C21 120.66(14)
C17 C22 H22 119.7
C21 C22 H22 119.7
O3 C23 H23A 109.5
O3 C23 H23B 109.5
H23A C23 H23B 109.5
O3 C23 H23C 109.5
H23A C23 H23C 109.5
H23B C23 H23C 109.5
C25 C24 C31 120.08(14)
C25 C24 H24 120.0
C31 C24 H24 120.0
C24 C25 C26 119.66(14)
C24 C25 H25 120.2
C26 C25 H25 120.2
C27 C26 C25 122.33(14)
C27 C26 Cl2 119.66(12)
C25 C26 Cl2 117.95(12)
C26 C27 C32 118.83(14)
C26 C27 H27 120.6
C32 C27 H27 120.6
C29 C28 C32 117.36(13)
C29 C28 C33 124.44(13)
C32 C28 C33 117.86(12)
C28 C29 C30 120.21(13)
C28 C29 S2 118.09(11)
C30 C29 S2 121.61(10)
N2 C30 C29 121.88(13)
N2 C30 C40 113.47(12)
C29 C30 C40 124.60(13)
N2 C31 C32 122.86(13)
N2 C31 C24 117.46(13)
C32 C31 C24 119.64(13)
C31 C32 C27 119.31(13)
C31 C32 C28 118.23(13)
C27 C32 C28 122.44(13)
C38 C33 C34 119.28(13)
C38 C33 C28 117.32(13)
C34 C33 C28 123.18(13)
C35 C34 C33 119.92(14)
C35 C34 H34 120.0
C33 C34 H34 120.0
C34 C35 C36 120.63(14)
C34 C35 H35 119.7
C36 C35 H35 119.7
C37 C36 C35 119.71(14)
C37 C36 H36 120.1
C35 C36 H36 120.1
C36 C37 C38 120.00(15)
C36 C37 H37 120.0
C38 C37 H37 120.0
C33 C38 C37 120.45(14)
C33 C38 H38 119.8
C37 C38 H38 119.8
S2 C39 H39A 109.5
S2 C39 H39B 109.5
H39A C39 H39B 109.5
S2 C39 H39C 109.5
H39A C39 H39C 109.5
H39B C39 H39C 109.5
C41 C40 C45 118.48(13)
C41 C40 C30 121.39(13)
C45 C40 C30 120.07(13)
C40 C41 C42 121.98(14)
C40 C41 H41 119.0
C42 C41 H41 119.0
C43 C42 C41 118.64(14)
C43 C42 H42 120.7
C41 C42 H42 120.7
O6 C43 C42 124.34(14)
O6 C43 C44 115.49(13)
C42 C43 C44 120.18(14)
C45 C44 C43 120.08(14)
C45 C44 H44 120.0
C43 C44 H44 120.0
C44 C45 C40 120.46(14)
C44 C45 H45 119.8
C40 C45 H45 119.8
O6 C46 H46A 109.5
O6 C46 H46B 109.5
H46A C46 H46B 109.5
O6 C46 H46C 109.5
H46A C46 H46C 109.5
H46B C46 H46C 109.5

loop_
_geom_bond_atom_site_label_1
_geom_bond_atom_site_label_2
_geom_bond_distance
Cl1 C3 1.7388(15)
Cl2 C26 1.7362(15)
S1 O2 1.4347(11)
S1 O1 1.4415(11)
S1 C16 1.7658(15)
S1 C6 1.7980(15)
S2 O4 1.4393(10)
S2 O5 1.4400(11)
S2 C39 1.7659(15)
S2 C29 1.7946(14)
O3 C20 1.3652(18)
O3 C23 1.4259(19)
O6 C43 1.3676(18)
O6 C46 1.433(2)
N1 C7 1.3205(19)
N1 C8 1.3642(18)
N2 C30 1.3193(19)
N2 C31 1.3627(19)
C1 C2 1.368(2)
C1 C8 1.418(2)
C1 H1 0.9500
C2 C3 1.408(2)
C2 H2 0.9500
C3 C4 1.367(2)
C4 C9 1.422(2)
C4 H4 0.9500
C5 C6 1.3855(19)
C5 C9 1.429(2)
C5 C10 1.4909(19)
C6 C7 1.4430(19)
C7 C17 1.4958(19)
C8 C9 1.415(2)
C10 C15 1.383(2)
C10 C11 1.394(2)
C11 C12 1.388(2)
C11 H11 0.9500
C12 C13 1.384(2)
C12 H12 0.9500
C13 C14 1.380(3)
C13 H13 0.9500
C14 C15 1.386(2)
C14 H14 0.9500
C15 H15 0.9500
C16 H16A 0.9800
C16 H16B 0.9800
C16 H16C 0.9800
C17 C22 1.390(2)
C17 C18 1.401(2)
C18 C19 1.382(2)
C18 H18 0.9500
C19 C20 1.394(2)
C19 H19 0.9500
C20 C21 1.391(2)
C21 C22 1.395(2)
C21 H21 0.9500
C22 H22 0.9500
C23 H23A 0.9800
C23 H23B 0.9800
C23 H23C 0.9800
C24 C25 1.364(2)
C24 C31 1.418(2)
C24 H24 0.9500
C25 C26 1.407(2)
C25 H25 0.9500
C26 C27 1.367(2)
C27 C32 1.418(2)
C27 H27 0.9500
C28 C29 1.3875(19)
C28 C32 1.430(2)
C28 C33 1.4981(19)
C29 C30 1.4393(19)
C30 C40 1.4936(19)
C31 C32 1.417(2)
C33 C38 1.392(2)
C33 C34 1.397(2)
C34 C35 1.386(2)
C34 H34 0.9500
C35 C36 1.388(2)
C35 H35 0.9500
C36 C37 1.385(2)
C36 H36 0.9500
C37 C38 1.392(2)
C37 H37 0.9500
C38 H38 0.9500
C39 H39A 0.9800
C39 H39B 0.9800
C39 H39C 0.9800
C40 C41 1.383(2)
C40 C45 1.396(2)
C41 C42 1.392(2)
C41 H41 0.9500
C42 C43 1.389(2)
C42 H42 0.9500
C43 C44 1.396(2)
C44 C45 1.383(2)
C44 H44 0.9500
C45 H45 0.9500
C46 H46A 0.9800
C46 H46B 0.9800
C46 H46C 0.9800
